data_4307532
loop_
_publ_author_name
'L. Jonas L H\"aller'
'Nikolas Kaltsoyannis'
'Mark J. Sarsfield'
'Iain May'
'St\'ephanie M. Cornet'
'Michael P. Redmond'
'Madeleine Helliwell'

_publ_section_title
;
A Structural and Theoretical Investigation of Equatorial cis and trans
Uranyl Phosphinimine and Uranyl Phosphine Oxide Complexes
UO2Cl2(Cy3PNH)2 and UO2Cl2(Cy3PO)2
;
_journal_name_full 'Inorganic Chemistry'
_journal_page_first 4868
_journal_page_last 4875
_journal_paper_doi 10.1021/ic062031m
_journal_volume 46
_journal_year 2007
_chemical_formula_sum 'C38 H72 Cl6 N2 O2 P2 U'
_chemical_formula_weight 1101.65
_chemical_name_systematic
; 
 ? 
;
_space_group_IT_number 15
_symmetry_cell_setting monoclinic
_symmetry_space_group_name_Hall '-C 2yc'
_symmetry_space_group_name_H-M 'C 1 2/c 1'
_atom_sites_solution_hydrogens geom
_atom_sites_solution_primary direct
_atom_sites_solution_secondary difmap
_audit_creation_method SHELXL-97
_cell_angle_alpha 90.00
_cell_angle_beta 113.6010(10)
_cell_angle_gamma 90.00
_cell_formula_units_Z 4
_cell_length_a 27.453(3)
_cell_length_b 8.8971(9)
_cell_length_c 20.764(2)
_cell_measurement_reflns_used 5092
_cell_measurement_temperature 100(2)
_cell_measurement_theta_max 28.23
_cell_measurement_theta_min 2.43
_cell_volume 4647.4(8)
_computing_cell_refinement 'Bruker SMART'
_computing_data_collection 'Bruker SMART'
_computing_data_reduction 'Bruker SAINT'
_computing_molecular_graphics 'Bruker SHELXTL'
_computing_publication_material 'Bruker SHELXTL'
_computing_structure_refinement 'SHELXL-97 (Sheldrick, 1997)'
_computing_structure_solution 'SHELXS-97 (Sheldrick, 1990)'
_diffrn_ambient_temperature 100(2)
_diffrn_measured_fraction_theta_full 0.951
_diffrn_measured_fraction_theta_max 0.951
_diffrn_measurement_device_type 'CCD area detector'
_diffrn_measurement_method 'phi and omega scans'
_diffrn_radiation_monochromator graphite
_diffrn_radiation_source 'fine-focus sealed tube'
_diffrn_radiation_type MoK\a
_diffrn_radiation_wavelength 0.71073
_diffrn_reflns_av_R_equivalents 0.0275
_diffrn_reflns_av_sigmaI/netI 0.0278
_diffrn_reflns_limit_h_max 35
_diffrn_reflns_limit_h_min -35
_diffrn_reflns_limit_k_max 11
_diffrn_reflns_limit_k_min -11
_diffrn_reflns_limit_l_max 27
_diffrn_reflns_limit_l_min -26
_diffrn_reflns_number 19157
_diffrn_reflns_theta_full 28.30
_diffrn_reflns_theta_max 28.30
_diffrn_reflns_theta_min 1.62
_exptl_absorpt_coefficient_mu 3.940
_exptl_absorpt_correction_T_max 0.8910
_exptl_absorpt_correction_T_min 0.3844
_exptl_absorpt_correction_type multi-scan
_exptl_absorpt_process_details 'SADABS, Bruker'
_exptl_crystal_colour 'pale yellow'
_exptl_crystal_density_diffrn 1.575
_exptl_crystal_density_method 'not measured'
_exptl_crystal_description rectangular
_exptl_crystal_F_000 2216
_exptl_crystal_size_max 0.30
_exptl_crystal_size_mid 0.10
_exptl_crystal_size_min 0.03
_refine_diff_density_max 1.941
_refine_diff_density_min -0.990
_refine_diff_density_rms 0.117
_refine_ls_extinction_method none
_refine_ls_goodness_of_fit_ref 1.054
_refine_ls_hydrogen_treatment mixed
_refine_ls_matrix_type full
_refine_ls_number_parameters 235
_refine_ls_number_reflns 5486
_refine_ls_number_restraints 0
_refine_ls_restrained_S_all 1.054
_refine_ls_R_factor_all 0.0309
_refine_ls_R_factor_gt 0.0276
_refine_ls_shift/su_max 0.002
_refine_ls_shift/su_mean 0.000
_refine_ls_structure_factor_coef Fsqd
_refine_ls_weighting_details 'calc w=1/[\s^2^(Fo^2^)+(0.0406P)^2^+8.2388P] where P=(Fo^2^+2Fc^2^)/3'
_refine_ls_weighting_scheme calc
_refine_ls_wR_factor_gt 0.0669
_refine_ls_wR_factor_ref 0.0685
_reflns_number_gt 5157
_reflns_number_total 5486
_reflns_threshold_expression >2sigma(I)
_cod_data_source_file ic062031m-file004.cif
_cod_data_source_block s1245patt
_cod_depositor_comments
;
The following automatic conversions were performed:
'_symmetry_cell_setting' value 'Monoclinic' changed to 'monoclinic'
according to '/home/saulius/struct/CIF-dictionaries/cif_core.dic'
dictionary named 'cif_core.dic' version 2.4.1 from 2010-06-29.

Automatic conversion script
Id: cif_fix_enum 1527 2010-12-29 10:47:43Z saulius 
;
_cod_original_cell_volume 4647.3(8)
_cod_database_code 4307532

loop_
_symmetry_equiv_pos_as_xyz
'x, y, z'
'-x, y, -z+1/2'
'x+1/2, y+1/2, z'
'-x+1/2, y+1/2, -z+1/2'
'-x, -y, -z'
'x, -y, z-1/2'
'-x+1/2, -y+1/2, -z'
'x+1/2, -y+1/2, z-1/2'

loop_
_atom_site_label
_atom_site_type_symbol
_atom_site_fract_x
_atom_site_fract_y
_atom_site_fract_z
_atom_site_U_iso_or_equiv
_atom_site_adp_type
_atom_site_occupancy
_atom_site_symmetry_multiplicity
_atom_site_calc_flag
_atom_site_refinement_flags
_atom_site_disorder_assembly
_atom_site_disorder_group
U1 U 0.5000 0.911441(16) 0.7500 0.01594(6) Uani 1 2 d S . .
Cl1 Cl 0.42628(3) 1.12538(8) 0.72977(4) 0.02488(16) Uani 1 1 d . . .
P1 P 0.38716(3) 0.64026(9) 0.66787(4) 0.01970(15) Uani 1 1 d . . .
O1 O 0.48808(9) 0.9014(2) 0.65923(11) 0.0221(4) Uani 1 1 d . . .
N1 N 0.43196(10) 0.7348(3) 0.73083(14) 0.0206(5) Uani 1 1 d . . .
H1N H 0.4267(14) 0.743(4) 0.764(2) 0.027(10) Uiso 1 1 d . . .
C1 C 0.33351(11) 0.7596(3) 0.60968(15) 0.0222(6) Uani 1 1 d . . .
H1 H 0.3053 0.6922 0.5770 0.027 Uiso 1 1 calc R . .
C2 C 0.35210(13) 0.8632(4) 0.56460(17) 0.0260(6) Uani 1 1 d . . .
H2A H 0.3814 0.9279 0.5957 0.031 Uiso 1 1 calc R . .
H2B H 0.3658 0.8014 0.5359 0.031 Uiso 1 1 calc R . .
C3 C 0.30650(13) 0.9620(4) 0.51619(17) 0.0288(7) Uani 1 1 d . . .
H3A H 0.3202 1.0321 0.4903 0.035 Uiso 1 1 calc R . .
H3B H 0.2791 0.8978 0.4813 0.035 Uiso 1 1 calc R . .
C4 C 0.28136(14) 1.0514(4) 0.55722(18) 0.0293(7) Uani 1 1 d . . .
H4A H 0.2508 1.1094 0.5242 0.035 Uiso 1 1 calc R . .
H4B H 0.3076 1.1237 0.5885 0.035 Uiso 1 1 calc R . .
C5 C 0.26254(13) 0.9478(4) 0.60100(18) 0.0273(7) Uani 1 1 d . . .
H5A H 0.2340 0.8814 0.5694 0.033 Uiso 1 1 calc R . .
H5B H 0.2476 1.0087 0.6287 0.033 Uiso 1 1 calc R . .
C6 C 0.30853(12) 0.8517(4) 0.65089(16) 0.0232(6) Uani 1 1 d . . .
H6A H 0.3358 0.9178 0.6848 0.028 Uiso 1 1 calc R . .
H6B H 0.2952 0.7832 0.6778 0.028 Uiso 1 1 calc R . .
C7 C 0.35916(12) 0.4923(3) 0.70450(17) 0.0241(6) Uani 1 1 d . . .
H7 H 0.3816 0.4011 0.7091 0.029 Uiso 1 1 calc R . .
C8 C 0.36312(13) 0.5280(4) 0.77872(17) 0.0265(6) Uani 1 1 d . . .
H8A H 0.4005 0.5512 0.8095 0.032 Uiso 1 1 calc R . .
H8B H 0.3414 0.6180 0.7770 0.032 Uiso 1 1 calc R . .
C9 C 0.34385(14) 0.3960(4) 0.80984(19) 0.0304(7) Uani 1 1 d . . .
H9A H 0.3682 0.3096 0.8170 0.036 Uiso 1 1 calc R . .
H9B H 0.3446 0.4253 0.8562 0.036 Uiso 1 1 calc R . .
C10 C 0.28752(14) 0.3490(4) 0.7616(2) 0.0333(8) Uani 1 1 d . . .
H10A H 0.2772 0.2594 0.7815 0.040 Uiso 1 1 calc R . .
H10B H 0.2625 0.4312 0.7591 0.040 Uiso 1 1 calc R . .
C11 C 0.28359(14) 0.3133(4) 0.6883(2) 0.0323(7) Uani 1 1 d . . .
H11A H 0.2463 0.2882 0.6577 0.039 Uiso 1 1 calc R . .
H11B H 0.3059 0.2246 0.6903 0.039 Uiso 1 1 calc R . .
C12 C 0.30184(12) 0.4463(4) 0.65717(18) 0.0269(7) Uani 1 1 d . . .
H12A H 0.2777 0.5326 0.6517 0.032 Uiso 1 1 calc R . .
H12B H 0.2999 0.4189 0.6100 0.032 Uiso 1 1 calc R . .
C13 C 0.41786(12) 0.5560(4) 0.61289(17) 0.0239(6) Uani 1 1 d . . .
H13 H 0.4290 0.6412 0.5904 0.029 Uiso 1 1 calc R . .
C14 C 0.37789(14) 0.4611(4) 0.55231(18) 0.0331(8) Uani 1 1 d . . .
H14A H 0.3659 0.3743 0.5720 0.040 Uiso 1 1 calc R . .
H14B H 0.3464 0.5230 0.5250 0.040 Uiso 1 1 calc R . .
C15 C 0.40386(16) 0.4048(5) 0.5039(2) 0.0437(10) Uani 1 1 d . . .
H15A H 0.3784 0.3408 0.4666 0.052 Uiso 1 1 calc R . .
H15B H 0.4130 0.4917 0.4810 0.052 Uiso 1 1 calc R . .
C16 C 0.45364(16) 0.3156(5) 0.5446(2) 0.0443(10) Uani 1 1 d . . .
H16A H 0.4706 0.2850 0.5126 0.053 Uiso 1 1 calc R . .
H16B H 0.4440 0.2233 0.5635 0.053 Uiso 1 1 calc R . .
C17 C 0.49288(14) 0.4074(4) 0.60494(19) 0.0323(8) Uani 1 1 d . . .
H17A H 0.5055 0.4936 0.5856 0.039 Uiso 1 1 calc R . .
H17B H 0.5241 0.3442 0.6320 0.039 Uiso 1 1 calc R . .
C18 C 0.46810(12) 0.4658(4) 0.65427(17) 0.0242(6) Uani 1 1 d . . .
H18A H 0.4591 0.3801 0.6779 0.029 Uiso 1 1 calc R . .
H18B H 0.4940 0.5304 0.6909 0.029 Uiso 1 1 calc R . .
Cl2 Cl 0.43250(5) 0.89383(13) 0.47233(6) 0.0517(3) Uani 1 1 d . . .
Cl3 Cl 0.36378(7) 1.07219(15) 0.35375(7) 0.0722(4) Uani 1 1 d . . .
C1S C 0.42735(16) 0.9898(5) 0.3965(2) 0.0403(9) Uani 1 1 d . . .
H1S1 H 0.4338 0.9191 0.3640 0.048 Uiso 1 1 calc R . .
H1S2 H 0.4549 1.0693 0.4091 0.048 Uiso 1 1 calc R . .

loop_
_atom_site_aniso_label
_atom_site_aniso_U_11
_atom_site_aniso_U_22
_atom_site_aniso_U_33
_atom_site_aniso_U_23
_atom_site_aniso_U_13
_atom_site_aniso_U_12
U1 0.01346(8) 0.01455(8) 0.01909(8) 0.000 0.00577(6) 0.000
Cl1 0.0217(4) 0.0170(3) 0.0367(4) 0.0034(3) 0.0125(3) 0.0042(3)
P1 0.0157(3) 0.0179(4) 0.0233(4) 0.0002(3) 0.0055(3) -0.0001(3)
O1 0.0229(11) 0.0238(11) 0.0197(10) 0.0007(8) 0.0087(9) -0.0010(8)
N1 0.0176(12) 0.0195(13) 0.0238(13) 0.0009(10) 0.0075(10) -0.0014(9)
C1 0.0173(13) 0.0221(15) 0.0233(14) 0.0004(12) 0.0038(11) 0.0024(11)
C2 0.0245(16) 0.0267(16) 0.0257(15) 0.0036(13) 0.0088(13) 0.0016(12)
C3 0.0296(17) 0.0247(16) 0.0267(16) 0.0049(13) 0.0057(13) 0.0009(13)
C4 0.0285(17) 0.0203(15) 0.0321(17) 0.0037(13) 0.0048(14) 0.0019(12)
C5 0.0209(15) 0.0210(15) 0.0371(18) 0.0000(13) 0.0084(14) 0.0032(12)
C6 0.0198(14) 0.0215(15) 0.0277(16) 0.0027(12) 0.0087(12) 0.0025(11)
C7 0.0204(14) 0.0186(15) 0.0307(16) 0.0019(12) 0.0076(13) -0.0026(11)
C8 0.0244(15) 0.0260(16) 0.0299(16) 0.0003(13) 0.0117(13) -0.0053(12)
C9 0.0299(18) 0.0295(18) 0.0352(18) 0.0049(14) 0.0167(15) -0.0007(13)
C10 0.0291(18) 0.0282(18) 0.050(2) -0.0016(15) 0.0237(16) -0.0056(13)
C11 0.0259(16) 0.0236(16) 0.047(2) -0.0029(15) 0.0145(15) -0.0072(13)
C12 0.0177(14) 0.0238(15) 0.0356(17) -0.0031(13) 0.0068(13) -0.0037(12)
C13 0.0214(15) 0.0229(15) 0.0256(15) -0.0020(12) 0.0076(12) 0.0017(11)
C14 0.0249(16) 0.0341(18) 0.0304(17) -0.0100(15) 0.0007(14) 0.0033(14)
C15 0.035(2) 0.056(3) 0.034(2) -0.0208(18) 0.0066(16) 0.0030(17)
C16 0.039(2) 0.046(2) 0.045(2) -0.0193(18) 0.0139(18) 0.0054(17)
C17 0.0279(17) 0.0344(19) 0.0338(18) -0.0037(14) 0.0117(15) 0.0066(14)
C18 0.0200(14) 0.0237(15) 0.0274(15) -0.0015(12) 0.0080(12) 0.0014(12)
Cl2 0.0486(6) 0.0655(7) 0.0513(6) 0.0209(5) 0.0307(5) 0.0122(5)
Cl3 0.0977(11) 0.0709(9) 0.0467(6) 0.0115(6) 0.0274(7) 0.0451(8)
C1S 0.047(2) 0.046(2) 0.0344(19) -0.0021(17) 0.0241(18) -0.0092(18)

loop_
_atom_type_symbol
_atom_type_description
_atom_type_scat_dispersion_real
_atom_type_scat_dispersion_imag
_atom_type_scat_source
C C 0.0033 0.0016 'International Tables Vol C Tables 4.2.6.8 and 6.1.1.4'
H H 0.0000 0.0000 'International Tables Vol C Tables 4.2.6.8 and 6.1.1.4'
N N 0.0061 0.0033 'International Tables Vol C Tables 4.2.6.8 and 6.1.1.4'
O O 0.0106 0.0060 'International Tables Vol C Tables 4.2.6.8 and 6.1.1.4'
P P 0.1023 0.0942 'International Tables Vol C Tables 4.2.6.8 and 6.1.1.4'
Cl Cl 0.1484 0.1585 'International Tables Vol C Tables 4.2.6.8 and 6.1.1.4'
U U -9.6767 9.6646 'International Tables Vol C Tables 4.2.6.8 and 6.1.1.4'

loop_
_geom_angle_atom_site_label_1
_geom_angle_atom_site_label_2
_geom_angle_atom_site_label_3
_geom_angle
_geom_angle_site_symmetry_1
_geom_angle_site_symmetry_3
_geom_angle_publ_flag
O1 U1 O1 174.24(13) 2_656 . ?
O1 U1 N1 86.70(10) 2_656 . ?
O1 U1 N1 89.45(10) . . ?
O1 U1 N1 89.45(9) 2_656 2_656 ?
O1 U1 N1 86.70(9) . 2_656 ?
N1 U1 N1 96.04(13) . 2_656 ?
O1 U1 Cl1 90.51(7) 2_656 . ?
O1 U1 Cl1 93.58(7) . . ?
N1 U1 Cl1 87.10(7) . . ?
N1 U1 Cl1 176.84(6) 2_656 . ?
O1 U1 Cl1 93.58(7) 2_656 2_656 ?
O1 U1 Cl1 90.50(7) . 2_656 ?
N1 U1 Cl1 176.85(6) . 2_656 ?
N1 U1 Cl1 87.10(7) 2_656 2_656 ?
Cl1 U1 Cl1 89.75(3) . 2_656 ?
N1 P1 C1 112.45(14) . . ?
N1 P1 C13 108.95(14) . . ?
C1 P1 C13 106.05(14) . . ?
N1 P1 C7 110.19(14) . . ?
C1 P1 C7 109.29(14) . . ?
C13 P1 C7 109.81(15) . . ?
P1 N1 U1 140.93(15) . . ?
P1 N1 H1N 115(3) . . ?
U1 N1 H1N 102(3) . . ?
C6 C1 C2 110.5(3) . . ?
C6 C1 P1 111.4(2) . . ?
C2 C1 P1 112.0(2) . . ?
C6 C1 H1 107.6 . . ?
C2 C1 H1 107.6 . . ?
P1 C1 H1 107.6 . . ?
C3 C2 C1 111.1(3) . . ?
C3 C2 H2A 109.4 . . ?
C1 C2 H2A 109.4 . . ?
C3 C2 H2B 109.4 . . ?
C1 C2 H2B 109.4 . . ?
H2A C2 H2B 108.0 . . ?
C4 C3 C2 111.6(3) . . ?
C4 C3 H3A 109.3 . . ?
C2 C3 H3A 109.3 . . ?
C4 C3 H3B 109.3 . . ?
C2 C3 H3B 109.3 . . ?
H3A C3 H3B 108.0 . . ?
C3 C4 C5 110.9(3) . . ?
C3 C4 H4A 109.5 . . ?
C5 C4 H4A 109.5 . . ?
C3 C4 H4B 109.5 . . ?
C5 C4 H4B 109.5 . . ?
H4A C4 H4B 108.0 . . ?
C4 C5 C6 110.9(3) . . ?
C4 C5 H5A 109.5 . . ?
C6 C5 H5A 109.5 . . ?
C4 C5 H5B 109.5 . . ?
C6 C5 H5B 109.5 . . ?
H5A C5 H5B 108.0 . . ?
C1 C6 C5 110.7(3) . . ?
C1 C6 H6A 109.5 . . ?
C5 C6 H6A 109.5 . . ?
C1 C6 H6B 109.5 . . ?
C5 C6 H6B 109.5 . . ?
H6A C6 H6B 108.1 . . ?
C8 C7 C12 109.9(3) . . ?
C8 C7 P1 113.3(2) . . ?
C12 C7 P1 114.6(2) . . ?
C8 C7 H7 106.1 . . ?
C12 C7 H7 106.1 . . ?
P1 C7 H7 106.1 . . ?
C9 C8 C7 111.5(3) . . ?
C9 C8 H8A 109.3 . . ?
C7 C8 H8A 109.3 . . ?
C9 C8 H8B 109.3 . . ?
C7 C8 H8B 109.3 . . ?
H8A C8 H8B 108.0 . . ?
C10 C9 C8 111.3(3) . . ?
C10 C9 H9A 109.4 . . ?
C8 C9 H9A 109.4 . . ?
C10 C9 H9B 109.4 . . ?
C8 C9 H9B 109.4 . . ?
H9A C9 H9B 108.0 . . ?
C11 C10 C9 111.2(3) . . ?
C11 C10 H10A 109.4 . . ?
C9 C10 H10A 109.4 . . ?
C11 C10 H10B 109.4 . . ?
C9 C10 H10B 109.4 . . ?
H10A C10 H10B 108.0 . . ?
C10 C11 C12 111.1(3) . . ?
C10 C11 H11A 109.4 . . ?
C12 C11 H11A 109.4 . . ?
C10 C11 H11B 109.4 . . ?
C12 C11 H11B 109.4 . . ?
H11A C11 H11B 108.0 . . ?
C11 C12 C7 111.1(3) . . ?
C11 C12 H12A 109.4 . . ?
C7 C12 H12A 109.4 . . ?
C11 C12 H12B 109.4 . . ?
C7 C12 H12B 109.4 . . ?
H12A C12 H12B 108.0 . . ?
C18 C13 C14 110.9(3) . . ?
C18 C13 P1 113.7(2) . . ?
C14 C13 P1 112.2(2) . . ?
C18 C13 H13 106.5 . . ?
C14 C13 H13 106.5 . . ?
P1 C13 H13 106.5 . . ?
C15 C14 C13 110.3(3) . . ?
C15 C14 H14A 109.6 . . ?
C13 C14 H14A 109.6 . . ?
C15 C14 H14B 109.6 . . ?
C13 C14 H14B 109.6 . . ?
H14A C14 H14B 108.1 . . ?
C16 C15 C14 111.1(3) . . ?
C16 C15 H15A 109.4 . . ?
C14 C15 H15A 109.4 . . ?
C16 C15 H15B 109.4 . . ?
C14 C15 H15B 109.4 . . ?
H15A C15 H15B 108.0 . . ?
C15 C16 C17 111.2(3) . . ?
C15 C16 H16A 109.4 . . ?
C17 C16 H16A 109.4 . . ?
C15 C16 H16B 109.4 . . ?
C17 C16 H16B 109.4 . . ?
H16A C16 H16B 108.0 . . ?
C16 C17 C18 112.1(3) . . ?
C16 C17 H17A 109.2 . . ?
C18 C17 H17A 109.2 . . ?
C16 C17 H17B 109.2 . . ?
C18 C17 H17B 109.2 . . ?
H17A C17 H17B 107.9 . . ?
C13 C18 C17 110.2(3) . . ?
C13 C18 H18A 109.6 . . ?
C17 C18 H18A 109.6 . . ?
C13 C18 H18B 109.6 . . ?
C17 C18 H18B 109.6 . . ?
H18A C18 H18B 108.1 . . ?
Cl2 C1S Cl3 111.2(2) . . ?
Cl2 C1S H1S1 109.4 . . ?
Cl3 C1S H1S1 109.4 . . ?
Cl2 C1S H1S2 109.4 . . ?
Cl3 C1S H1S2 109.4 . . ?
H1S1 C1S H1S2 108.0 . . ?

loop_
_geom_bond_atom_site_label_1
_geom_bond_atom_site_label_2
_geom_bond_distance
_geom_bond_site_symmetry_2
_geom_bond_publ_flag
U1 O1 1.781(2) 2_656 ?
U1 O1 1.781(2) . ?
U1 N1 2.350(3) . ?
U1 N1 2.350(2) 2_656 ?
U1 Cl1 2.6861(7) . ?
U1 Cl1 2.6862(8) 2_656 ?
P1 N1 1.625(3) . ?
P1 C1 1.825(3) . ?
P1 C13 1.829(3) . ?
P1 C7 1.836(3) . ?
N1 H1N 0.77(4) . ?
C1 C6 1.531(4) . ?
C1 C2 1.539(4) . ?
C1 H1 1.0000 . ?
C2 C3 1.531(4) . ?
C2 H2A 0.9900 . ?
C2 H2B 0.9900 . ?
C3 C4 1.519(5) . ?
C3 H3A 0.9900 . ?
C3 H3B 0.9900 . ?
C4 C5 1.523(5) . ?
C4 H4A 0.9900 . ?
C4 H4B 0.9900 . ?
C5 C6 1.533(4) . ?
C5 H5A 0.9900 . ?
C5 H5B 0.9900 . ?
C6 H6A 0.9900 . ?
C6 H6B 0.9900 . ?
C7 C8 1.534(4) . ?
C7 C12 1.540(4) . ?
C7 H7 1.0000 . ?
C8 C9 1.533(4) . ?
C8 H8A 0.9900 . ?
C8 H8B 0.9900 . ?
C9 C10 1.526(5) . ?
C9 H9A 0.9900 . ?
C9 H9B 0.9900 . ?
C10 C11 1.516(5) . ?
C10 H10A 0.9900 . ?
C10 H10B 0.9900 . ?
C11 C12 1.527(5) . ?
C11 H11A 0.9900 . ?
C11 H11B 0.9900 . ?
C12 H12A 0.9900 . ?
C12 H12B 0.9900 . ?
C13 C18 1.528(4) . ?
C13 C14 1.547(4) . ?
C13 H13 1.0000 . ?
C14 C15 1.531(5) . ?
C14 H14A 0.9900 . ?
C14 H14B 0.9900 . ?
C15 C16 1.512(6) . ?
C15 H15A 0.9900 . ?
C15 H15B 0.9900 . ?
C16 C17 1.522(5) . ?
C16 H16A 0.9900 . ?
C16 H16B 0.9900 . ?
C17 C18 1.530(5) . ?
C17 H17A 0.9900 . ?
C17 H17B 0.9900 . ?
C18 H18A 0.9900 . ?
C18 H18B 0.9900 . ?
Cl2 C1S 1.747(4) . ?
Cl3 C1S 1.769(4) . ?
C1S H1S1 0.9900 . ?
C1S H1S2 0.9900 . ?

loop_
_geom_hbond_atom_site_label_D
_geom_hbond_atom_site_label_H
_geom_hbond_atom_site_label_A
_geom_hbond_distance_DH
_geom_hbond_distance_HA
_geom_hbond_distance_DA
_geom_hbond_angle_DHA
_geom_hbond_site_symmetry_A
C1S H1S1 Cl1 0.99 2.74 3.599(4) 145.5 6_575
C1S H1S2 O1 0.99 2.51 3.133(4) 120.4 5_676
C2 H2B Cl2 0.99 2.77 3.464(3) 127.2 .
C7 H7 Cl1 1.00 2.70 3.682(3) 167.5 1_545
C18 H18A Cl1 0.99 2.81 3.794(3) 173.5 1_545

loop_
_geom_torsion_atom_site_label_1
_geom_torsion_atom_site_label_2
_geom_torsion_atom_site_label_3
_geom_torsion_atom_site_label_4
_geom_torsion
_geom_torsion_site_symmetry_1
_geom_torsion_site_symmetry_2
_geom_torsion_site_symmetry_3
_geom_torsion_site_symmetry_4
_geom_torsion_publ_flag
C1 P1 N1 U1 -70.2(3) . . . . ?
C13 P1 N1 U1 47.1(3) . . . . ?
C7 P1 N1 U1 167.6(2) . . . . ?
O1 U1 N1 P1 -179.3(2) 2_656 . . . ?
O1 U1 N1 P1 -3.6(2) . . . . ?
N1 U1 N1 P1 -90.2(2) 2_656 . . . ?
Cl1 U1 N1 P1 90.0(2) . . . . ?
Cl1 U1 N1 P1 85.5(13) 2_656 . . . ?
N1 P1 C1 C6 -54.3(3) . . . . ?
C13 P1 C1 C6 -173.3(2) . . . . ?
C7 P1 C1 C6 68.4(2) . . . . ?
N1 P1 C1 C2 70.1(3) . . . . ?
C13 P1 C1 C2 -48.9(3) . . . . ?
C7 P1 C1 C2 -167.2(2) . . . . ?
C6 C1 C2 C3 -55.2(3) . . . . ?
P1 C1 C2 C3 179.9(2) . . . . ?
C1 C2 C3 C4 55.1(4) . . . . ?
C2 C3 C4 C5 -55.9(4) . . . . ?
C3 C4 C5 C6 56.9(4) . . . . ?
C2 C1 C6 C5 56.4(3) . . . . ?
P1 C1 C6 C5 -178.4(2) . . . . ?
C4 C5 C6 C1 -57.5(3) . . . . ?
N1 P1 C7 C8 25.5(3) . . . . ?
C1 P1 C7 C8 -98.5(2) . . . . ?
C13 P1 C7 C8 145.6(2) . . . . ?
N1 P1 C7 C12 152.7(2) . . . . ?
C1 P1 C7 C12 28.6(3) . . . . ?
C13 P1 C7 C12 -87.3(3) . . . . ?
C12 C7 C8 C9 55.4(4) . . . . ?
P1 C7 C8 C9 -175.0(2) . . . . ?
C7 C8 C9 C10 -55.2(4) . . . . ?
C8 C9 C10 C11 55.2(4) . . . . ?
C9 C10 C11 C12 -56.3(4) . . . . ?
C10 C11 C12 C7 57.3(4) . . . . ?
C8 C7 C12 C11 -56.5(4) . . . . ?
P1 C7 C12 C11 174.7(2) . . . . ?
N1 P1 C13 C18 52.0(3) . . . . ?
C1 P1 C13 C18 173.3(2) . . . . ?
C7 P1 C13 C18 -68.8(3) . . . . ?
N1 P1 C13 C14 178.9(2) . . . . ?
C1 P1 C13 C14 -59.9(3) . . . . ?
C7 P1 C13 C14 58.1(3) . . . . ?
C18 C13 C14 C15 -56.8(4) . . . . ?
P1 C13 C14 C15 174.9(3) . . . . ?
C13 C14 C15 C16 56.7(4) . . . . ?
C14 C15 C16 C17 -56.2(5) . . . . ?
C15 C16 C17 C18 55.9(5) . . . . ?
C14 C13 C18 C17 55.8(4) . . . . ?
P1 C13 C18 C17 -176.7(2) . . . . ?
C16 C17 C18 C13 -55.5(4) . . . . ?
